data_4334767
loop_
_publ_author_name
'A. L. Johnson'
'A. J. Kingsley'
'G. Kociok-K\"ohn'
'K. C. Molloy'
'A. L. Sudlow'

_publ_section_title
;
 Inorganic and Organozinc Fluorocarboxylates: Synthesis, Structure and
 Materials Chemistry
;
_journal_name_full 'Inorganic Chemistry'
_journal_page_first 5515
_journal_page_last 5526
_journal_paper_doi 10.1021/ic400420h
_journal_volume 52
_journal_year 2013
_chemical_formula_moiety 'C28 H34 F28 N4 O9 Zn2'
_chemical_formula_sum 'C28 H34 F28 N4 O9 Zn2'
_chemical_formula_weight 1233.33
_chemical_name_systematic
;
 ?
;
_space_group_IT_number 2
_symmetry_cell_setting triclinic
_symmetry_space_group_name_Hall '-P 1'
_symmetry_space_group_name_H-M 'P -1'
_atom_sites_solution_hydrogens geom
_atom_sites_solution_primary direct
_atom_sites_solution_secondary difmap
_audit_creation_method SHELXL-97
_cell_angle_alpha 95.5740(10)
_cell_angle_beta 104.8980(10)
_cell_angle_gamma 96.8910(10)
_cell_formula_units_Z 2
_cell_length_a 9.7929(2)
_cell_length_b 15.4901(3)
_cell_length_c 15.5496(4)
_cell_measurement_reflns_used 38802
_cell_measurement_temperature 150(2)
_cell_measurement_theta_max 27.485
_cell_measurement_theta_min 2.910
_cell_volume 2242.79(9)
_computing_cell_refinement 'HKL Scalepack (Otwinski & Minor, 1997)'
_computing_data_collection 'Collect (Nonius BV, 1997-2000)'
_computing_data_reduction
;
 DENZO-SCALEPACK Z. Otwinowski and W. Minor, " 
 Processing of x-ray Diffraction Data Collected in Oscillation Mode ", 
 Methods in Enzymology, Volume 276: Macromolecular Crystallography, 
 part A, p.307-326, 1997,C.W. Carter, Jr. & R. M. Sweet, Eds., Academic Press.
;
_computing_molecular_graphics 'ORTEP3 for Windows - Farrugia, L. J. J. Appl. Crystallogr. 1997, 30, 565'
_computing_publication_material
;
 'WinGX publication routines, Farrugia, 
 L. J., J. Appl. Crystallogr., 1999, 32, 837-838
;
_computing_structure_refinement
;
 SHELXL97 -Program for Crystal Structure Analysis (Release 97-2). 
 Sheldrick, G.M., Institut f\"ur Anorganische Chemie der Universit\"at, 
 Tammanstrasse 4, D-3400 G\"ottingen, Germany, 1998 
;
_computing_structure_solution
; 
 SIR97- Altomare A., Burla M.C., Camalli M., Cascarano G.L., Giacovazzo C. , 
 Guagliardi A., Moliterni A.G.G., Polidori G.,Spagna R. 
 (1999) J. Appl. Cryst. 32, 115-119
;
_diffrn_ambient_temperature 150(2)
_diffrn_measured_fraction_theta_full 0.990
_diffrn_measured_fraction_theta_max 0.990
_diffrn_measurement_device_type 'Nonius Kappa CCD'
_diffrn_measurement_method '300 2.0 degree images with \f and \w scans'
_diffrn_radiation_monochromator graphite
_diffrn_radiation_source 'fine-focus sealed tube'
_diffrn_radiation_type MoK\a
_diffrn_radiation_wavelength 0.71073
_diffrn_reflns_av_R_equivalents 0.0619
_diffrn_reflns_av_sigmaI/netI 0.0627
_diffrn_reflns_limit_h_max 12
_diffrn_reflns_limit_h_min -12
_diffrn_reflns_limit_k_max 20
_diffrn_reflns_limit_k_min -20
_diffrn_reflns_limit_l_max 20
_diffrn_reflns_limit_l_min -20
_diffrn_reflns_number 45149
_diffrn_reflns_theta_full 27.54
_diffrn_reflns_theta_max 27.54
_diffrn_reflns_theta_min 2.94
_diffrn_standards_decay_% 0
_diffrn_standards_number 0
_exptl_absorpt_coefficient_mu 1.237
_exptl_absorpt_correction_T_max 0.7078
_exptl_absorpt_correction_T_min 0.7078
_exptl_absorpt_correction_type multi-scan
_exptl_absorpt_process_details
;
 multi-scan from symmetry-related measurements 
 Sortav (Blessing 1995)
;
_exptl_crystal_colour colourless
_exptl_crystal_density_diffrn 1.826
_exptl_crystal_description block
_exptl_crystal_F_000 1228
_exptl_crystal_size_max 0.30
_exptl_crystal_size_mid 0.30
_exptl_crystal_size_min 0.30
_refine_diff_density_max 0.917
_refine_diff_density_min -0.708
_refine_diff_density_rms 0.093
_refine_ls_extinction_method none
_refine_ls_goodness_of_fit_ref 1.018
_refine_ls_hydrogen_treatment mixed
_refine_ls_matrix_type full
_refine_ls_number_parameters 788
_refine_ls_number_reflns 10254
_refine_ls_number_restraints 7
_refine_ls_restrained_S_all 1.029
_refine_ls_R_factor_all 0.0890
_refine_ls_R_factor_gt 0.0472
_refine_ls_shift/su_max 0.002
_refine_ls_shift/su_mean 0.000
_refine_ls_structure_factor_coef Fsqd
_refine_ls_weighting_details 'calc w=1/[\s^2^(Fo^2^)+(0.0618P)^2^+1.2970P] where P=(Fo^2^+2Fc^2^)/3'
_refine_ls_weighting_scheme calc
_refine_ls_wR_factor_gt 0.1073
_refine_ls_wR_factor_ref 0.1254
_reflns_number_gt 6782
_reflns_number_total 10254
_reflns_threshold_expression >2sigma(I)
_cod_data_source_file ic400420h_si_001_8.cif
_cod_data_source_block k11kcm8
_cod_original_cell_volume 2242.78(9)
_cod_database_code 4334767

loop_
_symmetry_equiv_pos_as_xyz
'x, y, z'
'-x, -y, -z'

loop_
_atom_site_label
_atom_site_type_symbol
_atom_site_fract_x
_atom_site_fract_y
_atom_site_fract_z
_atom_site_U_iso_or_equiv
_atom_site_adp_type
_atom_site_occupancy
_atom_site_symmetry_multiplicity
_atom_site_calc_flag
_atom_site_refinement_flags
_atom_site_disorder_assembly
_atom_site_disorder_group
Zn1 Zn 0.19995(4) -0.11757(2) 0.23099(2) 0.02778(11) Uani 1 1 d . . .
Zn2 Zn 0.02333(4) -0.29315(2) 0.33181(2) 0.02911(11) Uani 1 1 d . . .
O1 O 0.1289(3) -0.15662(14) 0.34552(15) 0.0303(5) Uani 1 1 d . . .
H1 H 0.195(5) -0.154(3) 0.398(3) 0.055(12) Uiso 1 1 d . . .
H2 H 0.072(5) -0.116(3) 0.351(3) 0.058(13) Uiso 1 1 d . . .
O2 O 0.0724(2) -0.01441(15) 0.23115(15) 0.0354(5) Uani 1 1 d . . .
O3 O -0.0315(3) -0.03353(17) 0.34224(18) 0.0501(7) Uani 1 1 d . . .
O4 O 0.0176(3) -0.19174(16) 0.14151(15) 0.0419(6) Uani 1 1 d . A .
O5 O -0.1146(2) -0.27248(16) 0.21211(15) 0.0434(6) Uani 1 1 d . A .
O6 O 0.1666(3) -0.33997(14) 0.26700(16) 0.0390(5) Uani 1 1 d . . .
O7 O 0.3057(2) -0.22767(14) 0.23555(15) 0.0352(5) Uani 1 1 d . . .
O8 O 0.1742(2) -0.30417(14) 0.45444(15) 0.0355(5) Uani 1 1 d . . .
O9 O 0.3249(3) -0.17672(15) 0.49050(16) 0.0438(6) Uani 1 1 d . . .
N1 N 0.3899(3) -0.02832(17) 0.30977(18) 0.0328(6) Uani 1 1 d . . .
N2 N 0.2696(3) -0.08095(17) 0.11687(18) 0.0339(6) Uani 1 1 d . . .
C1 C 0.3666(4) 0.0289(2) 0.3849(2) 0.0408(8) Uani 1 1 d . . .
H1A H 0.4542 0.0700 0.4141 0.061 Uiso 1 1 calc R . .
H1B H 0.3416 -0.0072 0.4286 0.061 Uiso 1 1 calc R . .
H1C H 0.2886 0.0618 0.3618 0.061 Uiso 1 1 calc R . .
C2 C 0.5117(4) -0.0748(2) 0.3469(3) 0.0443(9) Uani 1 1 d . . .
H2A H 0.5314 -0.1117 0.2980 0.066 Uiso 1 1 calc R . .
H2B H 0.4874 -0.1116 0.3902 0.066 Uiso 1 1 calc R . .
H2C H 0.5965 -0.0317 0.3769 0.066 Uiso 1 1 calc R . .
C3 C 0.4237(4) 0.0262(2) 0.2427(2) 0.0420(8) Uani 1 1 d . . .
H3A H 0.5214 0.0594 0.2669 0.050 Uiso 1 1 calc R . .
H3B H 0.3560 0.0691 0.2312 0.050 Uiso 1 1 calc R . .
C4 C 0.4141(4) -0.0303(2) 0.1551(3) 0.0442(9) Uani 1 1 d . . .
H4A H 0.4372 0.0076 0.1115 0.053 Uiso 1 1 calc R . .
H4B H 0.4851 -0.0712 0.1661 0.053 Uiso 1 1 calc R . .
C5 C 0.1723(4) -0.0262(2) 0.0660(2) 0.0417(8) Uani 1 1 d . . .
H5A H 0.2026 -0.0129 0.0128 0.063 Uiso 1 1 calc R . .
H5B H 0.1754 0.0285 0.1042 0.063 Uiso 1 1 calc R . .
H5C H 0.0746 -0.0582 0.0474 0.063 Uiso 1 1 calc R . .
C6 C 0.2755(4) -0.1572(2) 0.0541(2) 0.0465(9) Uani 1 1 d . . .
H6A H 0.1796 -0.1911 0.0299 0.070 Uiso 1 1 calc R . .
H6B H 0.3403 -0.1943 0.0860 0.070 Uiso 1 1 calc R . .
H6C H 0.3104 -0.1368 0.0048 0.070 Uiso 1 1 calc R . .
C7 C -0.0621(4) -0.1978(3) 0.4927(3) 0.0535(10) Uani 1 1 d . . .
H7A H -0.0353 -0.1400 0.4762 0.080 Uiso 1 1 calc R . .
H7B H 0.0230 -0.2175 0.5292 0.080 Uiso 1 1 calc R . .
H7C H -0.1324 -0.1940 0.5272 0.080 Uiso 1 1 calc R . .
N3 N -0.1250(3) -0.26159(19) 0.40994(19) 0.0378(7) Uani 1 1 d . . .
N4 N -0.0801(3) -0.42722(18) 0.3208(2) 0.0398(7) Uani 1 1 d . . .
C8 C -0.2508(4) -0.2275(3) 0.3573(3) 0.0523(10) Uani 1 1 d . . .
H8A H -0.3193 -0.2221 0.3930 0.078 Uiso 1 1 calc R . .
H8B H -0.2963 -0.2680 0.3021 0.078 Uiso 1 1 calc R . .
H8C H -0.2202 -0.1698 0.3419 0.078 Uiso 1 1 calc R . .
C9 C -0.1679(5) -0.3478(3) 0.4362(3) 0.0575(11) Uani 1 1 d . . .
H9A H -0.2525 -0.3453 0.4597 0.069 Uiso 1 1 calc R . .
H9B H -0.0892 -0.3614 0.4848 0.069 Uiso 1 1 calc R . .
C10 C -0.2034(4) -0.4198(3) 0.3575(3) 0.0591(12) Uani 1 1 d . . .
H10A H -0.2332 -0.4763 0.3770 0.071 Uiso 1 1 calc R . .
H10B H -0.2845 -0.4072 0.3098 0.071 Uiso 1 1 calc R . .
C11 C -0.1313(5) -0.4709(3) 0.2268(3) 0.0635(12) Uani 1 1 d . . .
H11A H -0.1786 -0.5306 0.2256 0.095 Uiso 1 1 calc R . .
H11B H -0.0499 -0.4733 0.2014 0.095 Uiso 1 1 calc R . .
H11C H -0.1992 -0.4377 0.1914 0.095 Uiso 1 1 calc R . .
C12 C 0.0164(4) -0.4812(2) 0.3727(3) 0.0472(9) Uani 1 1 d . . .
H12A H 0.0472 -0.4556 0.4361 0.071 Uiso 1 1 calc R . .
H12B H 0.1001 -0.4829 0.3495 0.071 Uiso 1 1 calc R . .
H12C H -0.0341 -0.5409 0.3672 0.071 Uiso 1 1 calc R . .
C21 C -0.0105(3) 0.0019(2) 0.2779(2) 0.0333(7) Uani 1 1 d . . .
C22 C -0.0992(4) 0.0753(2) 0.2487(2) 0.0367(8) Uani 1 1 d . . .
C23 C -0.0143(4) 0.1555(2) 0.2253(2) 0.0405(8) Uani 1 1 d . . .
C24 C -0.0824(5) 0.2402(3) 0.2235(3) 0.0538(10) Uani 1 1 d . . .
F1 F -0.2096(2) 0.04221(15) 0.17605(15) 0.0580(6) Uani 1 1 d . . .
F2 F -0.1576(2) 0.10453(14) 0.31437(15) 0.0509(5) Uani 1 1 d . . .
F3 F 0.1137(2) 0.17461(13) 0.28633(15) 0.0512(5) Uani 1 1 d . . .
F4 F 0.0060(3) 0.13613(15) 0.14376(14) 0.0571(6) Uani 1 1 d . . .
F5 F -0.0767(3) 0.27600(15) 0.30515(16) 0.0666(7) Uani 1 1 d . . .
F6 F -0.2174(3) 0.22491(18) 0.17630(18) 0.0769(8) Uani 1 1 d . . .
F7 F -0.0124(4) 0.29893(17) 0.1873(2) 0.0873(9) Uani 1 1 d . . .
C31 C -0.0912(4) -0.2351(3) 0.1494(3) 0.0564(11) Uani 1 1 d D . .
C32 C -0.1916(8) -0.2778(5) 0.0529(5) 0.026(2) Uani 0.423(9) 1 d PD A 1
C33 C -0.2964(10) -0.2114(6) 0.0249(7) 0.046(3) Uani 0.423(9) 1 d PD A 1
F8 F -0.2659(9) -0.3558(5) 0.0477(5) 0.060(2) Uiso 0.423(9) 1 d P A 1
F9 F -0.1296(12) -0.2854(10) -0.0152(8) 0.067(3) Uani 0.423(9) 1 d P A 1
F10 F -0.3235(12) -0.1785(8) 0.1118(8) 0.119(6) Uani 0.423(9) 1 d P A 1
F11 F -0.1859(15) -0.1533(11) -0.0007(15) 0.231(12) Uani 0.423(9) 1 d PD A 1
F12 F -0.4713(15) -0.1705(7) -0.0792(9) 0.109(5) Uani 0.423(9) 1 d P A 1
F14 F -0.481(2) -0.3150(16) -0.083(2) 0.190(16) Uani 0.423(9) 1 d PD A 1
F13 F -0.359(2) -0.2478(18) -0.1488(14) 0.215(12) Uani 0.423(9) 1 d P A 1
C32A C -0.2389(8) -0.2127(5) 0.0829(6) 0.051(2) Uani 0.577(9) 1 d PD A 2
C33A C -0.2854(12) -0.2763(9) 0.0055(7) 0.121(5) Uani 0.577(9) 1 d PD A 2
F8A F -0.2205(8) -0.1328(4) 0.0480(4) 0.0597(18) Uani 0.577(9) 1 d P A 2
F9A F -0.3697(9) -0.2167(8) 0.0965(6) 0.112(4) Uani 0.577(9) 1 d P A 2
F10A F -0.1811(10) -0.3121(7) -0.0198(8) 0.082(3) Uani 0.577(9) 1 d P A 2
F11A F -0.3420(9) -0.3447(4) 0.0558(4) 0.103(2) Uani 0.577(9) 1 d PD A 2
F12A F -0.4995(10) -0.2134(12) -0.0570(6) 0.148(6) Uani 0.577(9) 1 d P A 2
F13A F -0.3347(10) -0.2117(5) -0.1239(4) 0.071(2) Uani 0.577(9) 1 d P A 2
F14A F -0.4632(17) -0.3233(11) -0.1094(13) 0.116(5) Uani 0.577(9) 1 d P A 2
C34 C -0.3986(7) -0.2431(6) -0.0719(4) 0.094(2) Uani 1 1 d D . .
C41 C 0.2674(3) -0.3052(2) 0.2409(2) 0.0306(7) Uani 1 1 d . . .
C42 C 0.3615(4) -0.3704(2) 0.2129(2) 0.0386(8) Uani 1 1 d . . .
C43 C 0.2886(5) -0.4457(3) 0.1376(3) 0.0574(11) Uani 1 1 d . . .
C44 C 0.2127(6) -0.4203(3) 0.0494(3) 0.0722(14) Uani 1 1 d . . .
F15 F 0.4231(3) -0.40739(15) 0.28564(16) 0.0615(6) Uani 1 1 d . . .
F16 F 0.4694(2) -0.32807(14) 0.18632(15) 0.0507(5) Uani 1 1 d . . .
F17 F 0.1942(3) -0.49985(14) 0.1637(2) 0.0729(8) Uani 1 1 d . . .
F18 F 0.3921(3) -0.49447(17) 0.1233(2) 0.0808(8) Uani 1 1 d . . .
F19 F 0.1185(3) -0.37203(17) 0.06074(18) 0.0754(8) Uani 1 1 d . . .
F20 F 0.3074(4) -0.3762(2) 0.0134(2) 0.1050(11) Uani 1 1 d . . .
F21 F 0.1508(4) -0.4919(2) -0.0092(2) 0.1055(11) Uani 1 1 d . . .
C51 C 0.2801(3) -0.2527(2) 0.5009(2) 0.0317(7) Uani 1 1 d . B .
C52 C 0.3710(4) -0.2895(2) 0.5821(2) 0.0330(7) Uani 1 1 d . . .
C54 C 0.5811(4) -0.3791(3) 0.6288(3) 0.0534(10) Uani 1 1 d . . .
F22 F 0.2905(2) -0.35048(17) 0.61067(17) 0.0654(7) Uani 1 1 d . B .
F23 F 0.4230(3) -0.22700(15) 0.65242(15) 0.0773(9) Uani 1 1 d . B .
C53 C 0.4588(14) -0.3593(12) 0.5484(11) 0.044(3) Uani 0.376(5) 1 d P B 1
F24 F 0.507(2) -0.3299(16) 0.4910(13) 0.113(9) Uani 0.376(5) 1 d P B 1
F25 F 0.3695(7) -0.4330(4) 0.5108(5) 0.066(2) Uani 0.376(5) 1 d P B 1
F26 F 0.6332(10) -0.4497(7) 0.5888(6) 0.081(3) Uani 0.376(5) 1 d P B 1
F27 F 0.5272(8) -0.4120(6) 0.6871(6) 0.060(2) Uani 0.376(5) 1 d P B 1
F28 F 0.6838(8) -0.3215(6) 0.6557(8) 0.097(4) Uani 0.376(5) 1 d P B 1
C53A C 0.5056(9) -0.3189(5) 0.5668(5) 0.0348(18) Uani 0.624(5) 1 d P B 2
F24A F 0.4773(12) -0.3615(7) 0.4827(6) 0.073(4) Uani 0.624(5) 1 d P B 2
F25A F 0.6002(4) -0.2474(2) 0.5677(3) 0.0581(13) Uani 0.624(5) 1 d P B 2
F26A F 0.5052(6) -0.4548(4) 0.6186(6) 0.095(2) Uani 0.624(5) 1 d P B 2
F27A F 0.6089(8) -0.3402(6) 0.7139(3) 0.108(3) Uani 0.624(5) 1 d P B 2
F28A F 0.7056(5) -0.3889(4) 0.6164(3) 0.0682(14) Uani 0.624(5) 1 d P B 2

loop_
_atom_site_aniso_label
_atom_site_aniso_U_11
_atom_site_aniso_U_22
_atom_site_aniso_U_33
_atom_site_aniso_U_23
_atom_site_aniso_U_13
_atom_site_aniso_U_12
Zn1 0.0281(2) 0.02570(19) 0.0291(2) 0.00621(14) 0.00585(15) 0.00449(14)
Zn2 0.0263(2) 0.0285(2) 0.0312(2) 0.00654(15) 0.00573(15) 0.00176(14)
O1 0.0329(12) 0.0274(12) 0.0297(12) 0.0064(9) 0.0059(11) 0.0053(10)
O2 0.0374(12) 0.0373(13) 0.0364(12) 0.0118(10) 0.0121(11) 0.0146(10)
O3 0.0650(17) 0.0490(15) 0.0539(16) 0.0219(13) 0.0343(14) 0.0257(13)
O4 0.0416(14) 0.0449(14) 0.0326(12) 0.0088(10) 0.0030(11) -0.0069(11)
O5 0.0368(13) 0.0498(15) 0.0374(13) 0.0134(11) 0.0017(11) -0.0059(11)
O6 0.0435(14) 0.0283(12) 0.0489(14) 0.0041(10) 0.0201(12) 0.0040(10)
O7 0.0356(12) 0.0263(12) 0.0460(13) 0.0072(10) 0.0131(11) 0.0067(9)
O8 0.0290(12) 0.0303(12) 0.0416(13) 0.0079(10) -0.0003(10) 0.0017(10)
O9 0.0441(14) 0.0320(13) 0.0449(14) 0.0171(11) -0.0064(12) -0.0044(11)
N1 0.0285(14) 0.0290(14) 0.0387(15) 0.0055(12) 0.0051(12) 0.0032(11)
N2 0.0380(15) 0.0323(15) 0.0338(14) 0.0059(12) 0.0125(12) 0.0069(12)
C1 0.043(2) 0.0324(18) 0.0397(19) -0.0006(15) 0.0033(16) -0.0017(15)
C2 0.0293(18) 0.042(2) 0.056(2) 0.0083(17) -0.0010(17) 0.0062(15)
C3 0.0376(19) 0.0354(19) 0.049(2) 0.0073(16) 0.0093(17) -0.0042(15)
C4 0.0376(19) 0.047(2) 0.052(2) 0.0134(17) 0.0198(17) 0.0012(16)
C5 0.053(2) 0.041(2) 0.0348(18) 0.0127(15) 0.0138(17) 0.0099(17)
C6 0.065(3) 0.044(2) 0.0374(19) 0.0067(16) 0.0246(19) 0.0126(18)
C7 0.054(2) 0.071(3) 0.045(2) 0.007(2) 0.0251(19) 0.021(2)
N3 0.0330(15) 0.0416(16) 0.0447(17) 0.0151(13) 0.0147(13) 0.0117(13)
N4 0.0348(16) 0.0338(16) 0.0484(17) 0.0072(13) 0.0102(14) -0.0033(12)
C8 0.0324(19) 0.065(3) 0.066(3) 0.021(2) 0.0154(19) 0.0200(18)
C9 0.055(2) 0.058(3) 0.083(3) 0.035(2) 0.045(2) 0.019(2)
C10 0.037(2) 0.044(2) 0.101(4) 0.022(2) 0.025(2) -0.0005(17)
C11 0.069(3) 0.045(2) 0.057(3) 0.0000(19) -0.001(2) -0.019(2)
C12 0.048(2) 0.0310(19) 0.064(2) 0.0144(17) 0.0148(19) 0.0049(16)
C21 0.0332(18) 0.0298(17) 0.0337(18) 0.0003(14) 0.0046(15) 0.0055(14)
C22 0.0344(18) 0.0390(19) 0.0336(18) 0.0007(14) 0.0022(15) 0.0125(15)
C23 0.051(2) 0.0387(19) 0.0351(18) 0.0074(15) 0.0101(17) 0.0205(16)
C24 0.074(3) 0.043(2) 0.048(2) 0.0083(18) 0.013(2) 0.027(2)
F1 0.0438(12) 0.0537(14) 0.0603(14) -0.0031(11) -0.0135(11) 0.0131(10)
F2 0.0542(13) 0.0504(13) 0.0595(13) 0.0080(10) 0.0284(11) 0.0228(10)
F3 0.0454(12) 0.0386(11) 0.0629(14) 0.0101(10) 0.0020(11) 0.0052(9)
F4 0.0873(17) 0.0531(13) 0.0463(12) 0.0204(10) 0.0294(12) 0.0358(12)
F5 0.100(2) 0.0422(13) 0.0592(15) -0.0019(11) 0.0186(14) 0.0305(13)
F6 0.0807(18) 0.0721(17) 0.0705(16) 0.0049(13) -0.0084(15) 0.0502(15)
F7 0.130(3) 0.0497(15) 0.108(2) 0.0393(15) 0.055(2) 0.0405(16)
C31 0.043(2) 0.075(3) 0.038(2) 0.022(2) -0.0078(18) -0.013(2)
C32 0.026(4) 0.019(4) 0.028(4) 0.003(3) -0.001(3) -0.001(3)
C33 0.051(6) 0.024(5) 0.051(6) 0.012(4) -0.011(5) 0.012(4)
F9 0.046(6) 0.116(9) 0.030(4) -0.024(4) 0.009(4) 0.008(5)
F10 0.075(7) 0.129(9) 0.124(8) -0.063(7) -0.030(6) 0.090(7)
F11 0.128(11) 0.160(14) 0.30(2) 0.179(15) -0.137(13) -0.097(10)
F12 0.100(8) 0.092(6) 0.109(8) 0.067(6) -0.025(6) -0.015(6)
F14 0.100(15) 0.17(2) 0.21(2) 0.121(16) -0.105(16) -0.068(14)
F13 0.106(11) 0.37(3) 0.134(14) -0.012(16) -0.018(10) 0.054(17)
C32A 0.041(4) 0.059(5) 0.052(5) 0.007(4) 0.012(4) 0.008(4)
C33A 0.110(9) 0.159(13) 0.074(7) -0.029(8) -0.025(7) 0.093(9)
F8A 0.078(4) 0.019(2) 0.061(3) 0.013(2) -0.019(3) 0.005(2)
F9A 0.080(5) 0.188(10) 0.106(6) 0.054(6) 0.073(5) 0.038(5)
F10A 0.067(6) 0.093(6) 0.070(4) -0.035(4) -0.004(5) 0.039(5)
F11A 0.107(5) 0.097(4) 0.121(5) 0.066(4) 0.051(4) -0.005(4)
F12A 0.063(5) 0.271(16) 0.082(6) -0.067(8) -0.020(4) 0.079(8)
F13A 0.084(5) 0.085(4) 0.037(3) 0.025(3) 0.001(3) 0.003(3)
F14A 0.078(7) 0.143(11) 0.141(9) 0.088(7) 0.023(7) 0.027(7)
C34 0.060(4) 0.151(7) 0.055(3) 0.035(4) -0.013(3) 0.000(4)
C41 0.0325(17) 0.0299(17) 0.0287(16) 0.0048(13) 0.0060(14) 0.0064(14)
C42 0.042(2) 0.0340(18) 0.0409(19) 0.0049(15) 0.0117(16) 0.0092(15)
C43 0.063(3) 0.042(2) 0.069(3) -0.009(2) 0.029(2) 0.006(2)
C44 0.080(3) 0.064(3) 0.060(3) -0.015(2) 0.009(3) 0.003(3)
F15 0.0725(16) 0.0575(14) 0.0623(14) 0.0198(12) 0.0158(13) 0.0369(12)
F16 0.0409(11) 0.0468(12) 0.0683(14) -0.0005(10) 0.0259(11) 0.0045(10)
F17 0.0834(18) 0.0312(12) 0.108(2) -0.0049(12) 0.0436(16) -0.0049(12)
F18 0.0855(19) 0.0561(16) 0.101(2) -0.0120(14) 0.0256(17) 0.0280(14)
F19 0.0818(18) 0.0633(16) 0.0671(16) -0.0157(13) -0.0007(14) 0.0210(14)
F20 0.128(3) 0.120(3) 0.0591(18) 0.0111(17) 0.0248(19) -0.008(2)
F21 0.124(3) 0.082(2) 0.079(2) -0.0374(16) -0.0081(19) 0.0059(19)
C51 0.0310(17) 0.0317(18) 0.0314(17) 0.0068(14) 0.0057(14) 0.0047(14)
C52 0.0360(18) 0.0268(16) 0.0354(17) 0.0075(13) 0.0080(15) 0.0025(14)
C54 0.046(2) 0.060(3) 0.060(3) 0.023(2) 0.014(2) 0.019(2)
F22 0.0452(13) 0.0829(17) 0.0731(16) 0.0533(14) 0.0126(12) 0.0024(12)
F23 0.116(2) 0.0412(13) 0.0452(13) 0.0016(10) -0.0261(14) 0.0071(13)
C53 0.029(7) 0.053(9) 0.047(10) 0.019(8) 0.002(6) 0.010(6)
F24 0.105(12) 0.20(2) 0.105(16) 0.105(13) 0.087(11) 0.118(14)
F25 0.059(4) 0.050(4) 0.071(4) -0.017(3) -0.010(3) 0.022(3)
F26 0.069(6) 0.085(6) 0.091(6) 0.003(5) 0.010(5) 0.050(5)
F27 0.069(5) 0.067(5) 0.049(5) 0.032(4) 0.009(4) 0.027(4)
F28 0.047(4) 0.068(6) 0.139(9) 0.026(6) -0.035(5) -0.008(4)
C53A 0.034(4) 0.039(4) 0.032(4) 0.005(3) 0.011(3) 0.006(3)
F24A 0.087(5) 0.097(6) 0.030(4) -0.015(4) -0.001(4) 0.052(4)
F25A 0.035(2) 0.050(2) 0.097(3) 0.027(2) 0.026(2) 0.0050(16)
F26A 0.086(4) 0.061(3) 0.165(7) 0.067(4) 0.053(4) 0.037(3)
F27A 0.121(5) 0.177(7) 0.039(3) 0.024(4) 0.007(3) 0.106(5)
F28A 0.054(3) 0.082(4) 0.080(3) 0.026(3) 0.018(2) 0.042(3)

loop_
_atom_type_symbol
_atom_type_description
_atom_type_scat_dispersion_real
_atom_type_scat_dispersion_imag
_atom_type_scat_source
C C 0.0033 0.0016 'International Tables Vol C Tables 4.2.6.8 and 6.1.1.4'
H H 0.0000 0.0000 'International Tables Vol C Tables 4.2.6.8 and 6.1.1.4'
O O 0.0106 0.0060 'International Tables Vol C Tables 4.2.6.8 and 6.1.1.4'
N N 0.0061 0.0033 'International Tables Vol C Tables 4.2.6.8 and 6.1.1.4'
F F 0.0171 0.0103 'International Tables Vol C Tables 4.2.6.8 and 6.1.1.4'
Zn Zn 0.2839 1.4301 'International Tables Vol C Tables 4.2.6.8 and 6.1.1.4'

loop_
_geom_angle_atom_site_label_1
_geom_angle_atom_site_label_2
_geom_angle_atom_site_label_3
_geom_angle
O4 Zn1 O7 90.40(9)
O4 Zn1 O2 85.76(9)
O7 Zn1 O2 173.14(8)
O4 Zn1 N2 88.43(10)
O7 Zn1 N2 91.98(10)
O2 Zn1 N2 93.60(9)
O4 Zn1 N1 171.98(9)
O7 Zn1 N1 93.79(9)
O2 Zn1 N1 90.72(9)
N2 Zn1 N1 84.59(10)
O4 Zn1 O1 91.01(9)
O7 Zn1 O1 87.40(9)
O2 Zn1 O1 86.99(9)
N2 Zn1 O1 179.16(9)
N1 Zn1 O1 96.02(9)
O5 Zn2 O6 92.67(10)
O5 Zn2 O8 175.33(9)
O6 Zn2 O8 86.83(9)
O5 Zn2 N4 92.43(10)
O6 Zn2 N4 88.70(10)
O8 Zn2 N4 92.20(10)
O5 Zn2 N3 92.90(10)
O6 Zn2 N3 171.42(9)
O8 Zn2 N3 88.15(10)
N4 Zn2 N3 84.54(11)
O5 Zn2 O1 88.35(9)
O6 Zn2 O1 91.89(9)
O8 Zn2 O1 87.03(8)
N4 Zn2 O1 179.00(10)
N3 Zn2 O1 94.80(10)
Zn1 O1 Zn2 116.60(10)
Zn1 O1 H1 118(3)
Zn2 O1 H1 100(3)
Zn1 O1 H2 100(3)
Zn2 O1 H2 114(3)
H1 O1 H2 109(4)
C21 O2 Zn1 130.3(2)
C31 O4 Zn1 134.8(2)
C31 O5 Zn2 130.8(2)
C41 O6 Zn2 134.7(2)
C41 O7 Zn1 132.5(2)
C51 O8 Zn2 131.1(2)
C1 N1 C3 109.3(3)
C1 N1 C2 107.9(3)
C3 N1 C2 110.1(3)
C1 N1 Zn1 114.2(2)
C3 N1 Zn1 102.48(19)
C2 N1 Zn1 112.7(2)
C6 N2 C4 109.9(3)
C6 N2 C5 107.7(3)
C4 N2 C5 110.5(3)
C6 N2 Zn1 113.0(2)
C4 N2 Zn1 105.3(2)
C5 N2 Zn1 110.6(2)
N1 C1 H1A 109.5
N1 C1 H1B 109.5
H1A C1 H1B 109.5
N1 C1 H1C 109.5
H1A C1 H1C 109.5
H1B C1 H1C 109.5
N1 C2 H2A 109.5
N1 C2 H2B 109.5
H2A C2 H2B 109.5
N1 C2 H2C 109.5
H2A C2 H2C 109.5
H2B C2 H2C 109.5
N1 C3 C4 111.0(3)
N1 C3 H3A 109.4
C4 C3 H3A 109.4
N1 C3 H3B 109.4
C4 C3 H3B 109.4
H3A C3 H3B 108.0
N2 C4 C3 111.0(3)
N2 C4 H4A 109.4
C3 C4 H4A 109.4
N2 C4 H4B 109.4
C3 C4 H4B 109.4
H4A C4 H4B 108.0
N2 C5 H5A 109.5
N2 C5 H5B 109.5
H5A C5 H5B 109.5
N2 C5 H5C 109.5
H5A C5 H5C 109.5
H5B C5 H5C 109.5
N2 C6 H6A 109.5
N2 C6 H6B 109.5
H6A C6 H6B 109.5
N2 C6 H6C 109.5
H6A C6 H6C 109.5
H6B C6 H6C 109.5
N3 C7 H7A 109.5
N3 C7 H7B 109.5
H7A C7 H7B 109.5
N3 C7 H7C 109.5
H7A C7 H7C 109.5
H7B C7 H7C 109.5
C9 N3 C8 110.9(3)
C9 N3 C7 108.6(3)
C8 N3 C7 106.8(3)
C9 N3 Zn2 101.9(2)
C8 N3 Zn2 113.1(2)
C7 N3 Zn2 115.4(2)
C10 N4 C12 110.6(3)
C10 N4 C11 109.3(3)
C12 N4 C11 107.8(3)
C10 N4 Zn2 104.7(2)
C12 N4 Zn2 111.6(2)
C11 N4 Zn2 112.8(2)
N3 C8 H8A 109.5
N3 C8 H8B 109.5
H8A C8 H8B 109.5
N3 C8 H8C 109.5
H8A C8 H8C 109.5
H8B C8 H8C 109.5
N3 C9 C10 111.3(3)
N3 C9 H9A 109.4
C10 C9 H9A 109.4
N3 C9 H9B 109.4
C10 C9 H9B 109.4
H9A C9 H9B 108.0
N4 C10 C9 111.5(3)
N4 C10 H10A 109.3
C9 C10 H10A 109.3
N4 C10 H10B 109.3
C9 C10 H10B 109.3
H10A C10 H10B 108.0
N4 C11 H11A 109.5
N4 C11 H11B 109.5
H11A C11 H11B 109.5
N4 C11 H11C 109.5
H11A C11 H11C 109.5
H11B C11 H11C 109.5
N4 C12 H12A 109.5
N4 C12 H12B 109.5
H12A C12 H12B 109.5
N4 C12 H12C 109.5
H12A C12 H12C 109.5
H12B C12 H12C 109.5
O3 C21 O2 128.7(3)
O3 C21 C22 116.9(3)
O2 C21 C22 114.3(3)
F1 C22 F2 106.6(3)
F1 C22 C23 108.4(3)
F2 C22 C23 107.4(3)
F1 C22 C21 109.1(3)
F2 C22 C21 110.6(3)
C23 C22 C21 114.4(3)
F3 C23 F4 108.8(3)
F3 C23 C22 108.6(3)
F4 C23 C22 109.4(3)
F3 C23 C24 106.8(3)
F4 C23 C24 106.9(3)
C22 C23 C24 116.2(3)
F6 C24 F5 108.0(4)
F6 C24 F7 108.5(3)
F5 C24 F7 107.3(4)
F6 C24 C23 111.3(3)
F5 C24 C23 111.6(3)
F7 C24 C23 110.0(3)
O4 C31 O5 131.3(3)
O4 C31 C32 110.1(4)
O5 C31 C32 114.0(4)
O4 C31 C32A 113.3(4)
O5 C31 C32A 111.9(4)
C32 C31 C32A 45.6(4)
F8 C32 F9 104.6(8)
F8 C32 C33 109.0(7)
F9 C32 C33 103.3(9)
F8 C32 C31 116.9(6)
F9 C32 C31 117.1(6)
C33 C32 C31 104.9(6)
F11 C33 F10 114.1(12)
F11 C33 C32 91.5(9)
F10 C33 C32 102.9(8)
F11 C33 C34 98.0(9)
F10 C33 C34 132.4(9)
C32 C33 C34 110.7(8)
F9A C32A F8A 103.7(7)
F9A C32A C33A 93.7(9)
F8A C32A C33A 103.8(8)
F9A C32A C31 128.5(7)
F8A C32A C31 113.5(6)
C33A C32A C31 109.7(7)
F10A C33A C32A 115.3(9)
F10A C33A F11A 102.9(10)
C32A C33A F11A 92.7(8)
F10A C33A C34 115.7(9)
C32A C33A C34 111.1(9)
F11A C33A C34 117.0(9)
F12A C34 F13A 121.2(13)
F12A C34 F14 82.9(15)
F13A C34 F14 129.1(19)
F12A C34 F14A 99.0(12)
F13A C34 F14A 107.9(10)
F12A C34 F13 127.8(13)
F14 C34 F13 101(2)
F14A C34 F13 80.0(14)
F13A C34 F12 86.2(8)
F14 C34 F12 113.2(15)
F14A C34 F12 121.7(10)
F13 C34 F12 100.9(13)
F12A C34 C33 95.1(7)
F13A C34 C33 105.2(7)
F14 C34 C33 117.3(13)
F14A C34 C33 129.5(10)
F13 C34 C33 125.8(11)
F12 C34 C33 97.3(8)
F12A C34 C33A 120.8(9)
F13A C34 C33A 108.2(8)
F14 C34 C33A 90.4(12)
F14A C34 C33A 94.4(10)
F13 C34 C33A 111.2(12)
F12 C34 C33A 135.4(9)
O7 C41 O6 130.5(3)
O7 C41 C42 115.3(3)
O6 C41 C42 114.2(3)
F15 C42 F16 106.4(3)
F15 C42 C43 106.8(3)
F16 C42 C43 105.7(3)
F15 C42 C41 108.5(3)
F16 C42 C41 110.9(3)
C43 C42 C41 117.8(3)
F17 C43 F18 106.4(3)
F17 C43 C44 107.6(4)
F18 C43 C44 107.9(4)
F17 C43 C42 110.2(3)
F18 C43 C42 107.8(3)
C44 C43 C42 116.5(4)
F19 C44 F21 110.4(4)
F19 C44 F20 110.0(5)
F21 C44 F20 106.3(4)
F19 C44 C43 109.6(4)
F21 C44 C43 110.4(4)
F20 C44 C43 110.2(4)
O8 C51 O9 129.3(3)
O8 C51 C52 114.9(3)
O9 C51 C52 115.8(3)
F23 C52 F22 104.9(3)
F23 C52 C53A 102.1(4)
F22 C52 C53A 113.5(4)
F23 C52 C51 111.0(3)
F22 C52 C51 110.9(3)
C53A C52 C51 113.7(4)
F23 C52 C53 125.2(7)
F22 C52 C53 92.7(6)
C51 C52 C53 109.9(6)
F28 C54 F27 117.9(8)
F28 C54 F26A 159.0(6)
F27 C54 F26A 53.6(5)
F28 C54 F28A 58.1(6)
F27 C54 F28A 126.0(5)
F26A C54 F28A 109.1(5)
F28 C54 F27A 62.6(7)
F27 C54 F27A 57.2(5)
F26A C54 F27A 110.5(6)
F28A C54 F27A 105.5(5)
F28 C54 F26 104.8(8)
F27 C54 F26 104.4(7)
F26A C54 F26 64.2(5)
F28A C54 F26 46.7(4)
F27A C54 F26 132.9(5)
F28 C54 C53A 89.2(6)
F27 C54 C53A 122.1(5)
F26A C54 C53A 111.7(5)
F28A C54 C53A 111.8(5)
F27A C54 C53A 108.1(5)
F26 C54 C53A 117.3(5)
F28 C54 C53 115.1(8)
F27 C54 C53 110.1(7)
F26A C54 C53 85.4(7)
F28A C54 C53 119.4(7)
F27A C54 C53 124.2(8)
F26 C54 C53 102.5(8)
F24 C53 F25 108(2)
F24 C53 C54 111.3(14)
F25 C53 C54 109.9(10)
F24 C53 C52 107.7(15)
F25 C53 C52 108.8(9)
C54 C53 C52 110.8(11)
F24A C53A F25A 104.0(8)
F24A C53A C52 109.7(8)
F25A C53A C52 109.0(5)
F24A C53A C54 105.8(8)
F25A C53A C54 108.8(6)
C52 C53A C54 118.5(5)

loop_
_geom_bond_atom_site_label_1
_geom_bond_atom_site_label_2
_geom_bond_distance
Zn1 O4 2.089(2)
Zn1 O7 2.097(2)
Zn1 O2 2.143(2)
Zn1 N2 2.159(3)
Zn1 N1 2.181(3)
Zn1 O1 2.184(2)
Zn2 O5 2.078(2)
Zn2 O6 2.083(2)
Zn2 O8 2.127(2)
Zn2 N4 2.169(3)
Zn2 N3 2.188(3)
Zn2 O1 2.205(2)
O1 H1 0.89(4)
O1 H2 0.91(5)
O2 C21 1.253(4)
O3 C21 1.237(4)
O4 C31 1.230(4)
O5 C31 1.238(4)
O6 C41 1.245(4)
O7 C41 1.232(4)
O8 C51 1.240(4)
O9 C51 1.246(4)
N1 C1 1.479(4)
N1 C3 1.480(4)
N1 C2 1.485(4)
N2 C6 1.473(4)
N2 C4 1.478(4)
N2 C5 1.479(4)
C1 H1A 0.9800
C1 H1B 0.9800
C1 H1C 0.9800
C2 H2A 0.9800
C2 H2B 0.9800
C2 H2C 0.9800
C3 C4 1.522(5)
C3 H3A 0.9900
C3 H3B 0.9900
C4 H4A 0.9900
C4 H4B 0.9900
C5 H5A 0.9800
C5 H5B 0.9800
C5 H5C 0.9800
C6 H6A 0.9800
C6 H6B 0.9800
C6 H6C 0.9800
C7 N3 1.487(5)
C7 H7A 0.9800
C7 H7B 0.9800
C7 H7C 0.9800
N3 C9 1.479(5)
N3 C8 1.479(4)
N4 C10 1.473(5)
N4 C12 1.473(4)
N4 C11 1.481(5)
C8 H8A 0.9800
C8 H8B 0.9800
C8 H8C 0.9800
C9 C10 1.511(6)
C9 H9A 0.9900
C9 H9B 0.9900
C10 H10A 0.9900
C10 H10B 0.9900
C11 H11A 0.9800
C11 H11B 0.9800
C11 H11C 0.9800
C12 H12A 0.9800
C12 H12B 0.9800
C12 H12C 0.9800
C21 C22 1.546(5)
C22 F1 1.354(4)
C22 F2 1.359(4)
C22 C23 1.537(5)
C23 F3 1.343(4)
C23 F4 1.344(4)
C23 C24 1.541(5)
C24 F6 1.317(5)
C24 F5 1.320(5)
C24 F7 1.327(5)
C31 C32 1.597(8)
C31 C32A 1.644(9)
C32 F8 1.317(10)
C32 F9 1.351(15)
C32 C33 1.551(12)
C33 F11 1.481(15)
C33 F10 1.497(16)
C33 C34 1.573(11)
F12 C34 1.401(16)
F14 C34 1.260(17)
F13 C34 1.34(2)
C32A F9A 1.346(10)
C32A F8A 1.409(10)
C32A C33A 1.416(14)
C33A F10A 1.343(15)
C33A F11A 1.512(13)
C33A C34 1.585(10)
F12A C34 1.203(10)
F13A C34 1.244(11)
F14A C34 1.327(17)
C41 C42 1.550(5)
C42 F15 1.352(4)
C42 F16 1.353(4)
C42 C43 1.531(5)
C43 F17 1.340(5)
C43 F18 1.385(5)
C43 C44 1.496(7)
C44 F19 1.290(6)
C44 F21 1.336(5)
C44 F20 1.352(6)
C51 C52 1.547(4)
C52 F23 1.335(4)
C52 F22 1.340(4)
C52 C53A 1.512(8)
C52 C53 1.591(16)
C54 F28 1.216(8)
C54 F27 1.276(8)
C54 F26A 1.284(7)
C54 F28A 1.307(6)
C54 F27A 1.344(7)
C54 F26 1.418(9)
C54 C53A 1.523(8)
C54 C53 1.576(14)
C53 F24 1.21(3)
C53 F25 1.33(2)
C53A F24A 1.351(11)
C53A F25A 1.353(10)
